data_4316385
loop_
_publ_author_name
'Matthew F. Cain'
'Russell P. Hughes'
'David S. Glueck'
'James A. Golen'
'Curtis E. Moore'
'Arnold L. Rheingold'

_publ_section_title
;
 Synthesis and Structure of Intermediates in Copper-Catalyzed Alkylation
 of Diphenylphosphine
;
_journal_name_full 'Inorganic Chemistry'
_journal_page_first 7650
_journal_page_last 7662
_journal_paper_doi 10.1021/ic100816u
_journal_volume 49
_journal_year 2010
_chemical_formula_sum 'C43 H42 Cu F6 N P4'
_chemical_formula_weight 874.20
_chemical_name_systematic
; 
 ? 
;
_space_group_IT_number 14
_symmetry_cell_setting monoclinic
_symmetry_space_group_name_Hall '-P 2ybc'
_symmetry_space_group_name_H-M 'P 1 21/c 1'
_atom_sites_solution_hydrogens geom
_atom_sites_solution_primary direct
_atom_sites_solution_secondary difmap
_audit_creation_method SHELXL-97
_cell_angle_alpha 90.00
_cell_angle_beta 110.820(3)
_cell_angle_gamma 90.00
_cell_formula_units_Z 8
_cell_length_a 29.1600(11)
_cell_length_b 14.0993(6)
_cell_length_c 20.7714(8)
_cell_measurement_reflns_used 9373
_cell_measurement_temperature 100(2)
_cell_measurement_theta_max 64.74
_cell_measurement_theta_min 3.24
_cell_volume 7982.2(6)
_computing_cell_refinement 'Bruker SAINT'
_computing_data_collection 'Bruker APEX2'
_computing_data_reduction 'Bruker SAINT'
_computing_molecular_graphics 'Bruker SHELXTL'
_computing_publication_material 'Bruker SHELXTL'
_computing_structure_refinement 'SHELXL-97 (Sheldrick, 2008)'
_computing_structure_solution 'SHELXS-97 (Sheldrick, 2008)'
_diffrn_ambient_temperature 100(2)
_diffrn_measured_fraction_theta_full 0.999
_diffrn_measured_fraction_theta_max 0.919
_diffrn_measurement_device_type 'Bruker APEX-II CCD'
_diffrn_measurement_method '\f and \w scans'
_diffrn_radiation_monochromator graphite
_diffrn_radiation_source 'fine-focus sealed tube'
_diffrn_radiation_type CuK\a
_diffrn_radiation_wavelength 1.54178
_diffrn_reflns_av_R_equivalents 0.0535
_diffrn_reflns_av_sigmaI/netI 0.0503
_diffrn_reflns_limit_h_max 33
_diffrn_reflns_limit_h_min -31
_diffrn_reflns_limit_k_max 15
_diffrn_reflns_limit_k_min -16
_diffrn_reflns_limit_l_max 22
_diffrn_reflns_limit_l_min -23
_diffrn_reflns_number 46319
_diffrn_reflns_theta_full 25.00
_diffrn_reflns_theta_max 65.22
_diffrn_reflns_theta_min 1.62
_exptl_absorpt_coefficient_mu 2.811
_exptl_absorpt_correction_T_max 0.8064
_exptl_absorpt_correction_T_min 0.6316
_exptl_absorpt_correction_type multi-scan
_exptl_absorpt_process_details SADABS
_exptl_crystal_colour gold
_exptl_crystal_density_diffrn 1.455
_exptl_crystal_density_method 'not measured'
_exptl_crystal_description Block
_exptl_crystal_F_000 3600
_exptl_crystal_size_max 0.18
_exptl_crystal_size_mid 0.18
_exptl_crystal_size_min 0.08
_refine_diff_density_max 1.901
_refine_diff_density_min -0.583
_refine_diff_density_rms 0.083
_refine_ls_extinction_method none
_refine_ls_goodness_of_fit_ref 1.039
_refine_ls_hydrogen_treatment constr
_refine_ls_matrix_type full
_refine_ls_number_parameters 1086
_refine_ls_number_reflns 12566
_refine_ls_number_restraints 108
_refine_ls_restrained_S_all 1.058
_refine_ls_R_factor_all 0.0638
_refine_ls_R_factor_gt 0.0499
_refine_ls_shift/su_max 0.001
_refine_ls_shift/su_mean 0.000
_refine_ls_structure_factor_coef Fsqd
_refine_ls_weighting_details 'calc w=1/[\s^2^(Fo^2^)+(0.0609P)^2^+12.8506P] where P=(Fo^2^+2Fc^2^)/3'
_refine_ls_weighting_scheme calc
_refine_ls_wR_factor_gt 0.1197
_refine_ls_wR_factor_ref 0.1276
_reflns_number_gt 10528
_reflns_number_total 12566
_reflns_threshold_expression >2sigma(I)
_cod_data_source_file ic100816u_si_003_05.cif
_cod_data_source_block glu305
_cod_depositor_comments
;
The following automatic conversions were performed:

'_symmetry_cell_setting' value 'Monoclinic' changed to 'monoclinic'
according to the built-in table from CIF Core dictionary named
'cif_core.dic' version 2.4.1 from 2010-06-29.

Automatic conversion script
Id: cif_fix_values 1646 2011-03-28 12:23:43Z adriana 
;
_cod_original_cell_volume 7982.2(5)
_cod_database_code 4316385

loop_
_symmetry_equiv_pos_as_xyz
'x, y, z'
'-x, y+1/2, -z+1/2'
'-x, -y, -z'
'x, -y-1/2, z-1/2'

loop_
_atom_site_label
_atom_site_type_symbol
_atom_site_fract_x
_atom_site_fract_y
_atom_site_fract_z
_atom_site_U_iso_or_equiv
_atom_site_adp_type
_atom_site_occupancy
_atom_site_symmetry_multiplicity
_atom_site_calc_flag
_atom_site_refinement_flags
_atom_site_disorder_assembly
_atom_site_disorder_group
C1 C 0.4681(2) 0.2467(4) 0.6936(4) 0.0164(16) Uani 1 1 d . . .
H1A H 0.4821 0.2349 0.7433 0.025 Uiso 1 1 calc R . .
H1B H 0.4943 0.2659 0.6770 0.025 Uiso 1 1 calc R . .
H1C H 0.4525 0.1888 0.6699 0.025 Uiso 1 1 calc R . .
C2 C 0.4297(2) 0.3262(4) 0.6791(3) 0.0182(12) Uani 1 1 d . . .
C3 C 0.3854(2) 0.2844(4) 0.6943(3) 0.0188(12) Uani 1 1 d . . .
H3A H 0.3983 0.2491 0.7383 0.023 Uiso 1 1 calc R . .
H3B H 0.3690 0.2377 0.6577 0.023 Uiso 1 1 calc R . .
C4 C 0.45497(19) 0.4073(4) 0.7299(3) 0.0181(12) Uani 1 1 d . . .
H4A H 0.4891 0.4134 0.7311 0.022 Uiso 1 1 calc R . .
H4B H 0.4567 0.3880 0.7766 0.022 Uiso 1 1 calc R . .
C5 C 0.41645(19) 0.3533(4) 0.6015(3) 0.0178(12) Uani 1 1 d . . .
H5A H 0.4144 0.2938 0.5753 0.021 Uiso 1 1 calc R . .
H5B H 0.4442 0.3904 0.5976 0.021 Uiso 1 1 calc R . .
C6 C 0.2818(2) 0.2982(4) 0.6779(3) 0.0199(14) Uani 1 1 d . . .
C7 C 0.2808(2) 0.1971(4) 0.6773(4) 0.0248(16) Uani 1 1 d . . .
H7 H 0.3104 0.1625 0.6875 0.030 Uiso 1 1 calc R . .
C8 C 0.2382(3) 0.1509(5) 0.6624(4) 0.035(2) Uani 1 1 d . . .
H8 H 0.2376 0.0835 0.6606 0.042 Uiso 1 1 calc R . .
C9 C 0.1941(3) 0.2018(5) 0.6494(4) 0.0337(19) Uani 1 1 d . . .
H9 H 0.1643 0.1685 0.6416 0.040 Uiso 1 1 calc R . .
C10 C 0.1942(2) 0.2979(5) 0.6480(4) 0.0311(18) Uani 1 1 d . . .
H10 H 0.1643 0.3322 0.6373 0.037 Uiso 1 1 calc R . .
C11 C 0.2393(2) 0.3467(4) 0.6628(4) 0.0224(16) Uani 1 1 d . . .
H11 H 0.2396 0.4141 0.6620 0.027 Uiso 1 1 calc R . .
C12 C 0.35286(19) 0.3838(4) 0.7938(3) 0.0176(12) Uani 1 1 d . . .
C13 C 0.3691(2) 0.3116(4) 0.8405(3) 0.0258(13) Uani 1 1 d . . .
H13 H 0.3728 0.2497 0.8250 0.031 Uiso 1 1 calc R . .
C14 C 0.3800(2) 0.3276(5) 0.9102(3) 0.0305(14) Uani 1 1 d . . .
H14 H 0.3925 0.2776 0.9423 0.037 Uiso 1 1 calc R . .
C15 C 0.3726(2) 0.4167(5) 0.9331(3) 0.0311(15) Uani 1 1 d . . .
H15 H 0.3787 0.4277 0.9805 0.037 Uiso 1 1 calc R . .
C16 C 0.3561(2) 0.4891(4) 0.8855(3) 0.0280(16) Uani 1 1 d . . .
H16 H 0.3519 0.5510 0.9007 0.034 Uiso 1 1 calc R . .
C17 C 0.3458(2) 0.4726(4) 0.8164(3) 0.0252(14) Uani 1 1 d . . .
H17 H 0.3338 0.5227 0.7842 0.030 Uiso 1 1 calc R . .
C18 C 0.4418(2) 0.5822(4) 0.7965(3) 0.0189(12) Uani 1 1 d . . .
C19 C 0.4787(2) 0.5506(4) 0.8546(3) 0.0263(14) Uani 1 1 d . . .
H19 H 0.4986 0.4987 0.8518 0.032 Uiso 1 1 calc R . .
C20 C 0.4867(3) 0.5948(5) 0.9176(3) 0.0366(17) Uani 1 1 d . . .
H20 H 0.5120 0.5728 0.9579 0.044 Uiso 1 1 calc R . .
C21 C 0.4573(3) 0.6717(5) 0.9214(4) 0.0380(17) Uani 1 1 d . . .
H21 H 0.4624 0.7011 0.9646 0.046 Uiso 1 1 calc R . .
C22 C 0.4213(2) 0.7045(5) 0.8630(4) 0.0345(16) Uani 1 1 d . . .
H22 H 0.4019 0.7574 0.8654 0.041 Uiso 1 1 calc R . .
C23 C 0.4136(2) 0.6605(4) 0.8009(3) 0.0266(14) Uani 1 1 d . . .
H23 H 0.3888 0.6835 0.7604 0.032 Uiso 1 1 calc R . .
C24 C 0.4588(2) 0.5978(4) 0.6693(3) 0.0194(12) Uani 1 1 d . . .
C25 C 0.5050(2) 0.5775(4) 0.6678(3) 0.0223(13) Uani 1 1 d . . .
H25 H 0.5216 0.5214 0.6891 0.027 Uiso 1 1 calc R . .
C26 C 0.5270(2) 0.6382(4) 0.6356(3) 0.0247(13) Uani 1 1 d . . .
H26 H 0.5586 0.6233 0.6347 0.030 Uiso 1 1 calc R . .
C27 C 0.5039(2) 0.7207(5) 0.6045(3) 0.0246(14) Uani 1 1 d . . .
H27 H 0.5194 0.7623 0.5826 0.029 Uiso 1 1 calc R . .
C28 C 0.4579(3) 0.7419(4) 0.6056(4) 0.0223(17) Uani 1 1 d . . .
H28 H 0.4420 0.7989 0.5851 0.027 Uiso 1 1 calc R . .
C29 C 0.4350(2) 0.6804(4) 0.6366(3) 0.0200(12) Uani 1 1 d . . .
H29 H 0.4029 0.6943 0.6357 0.024 Uiso 1 1 calc R . .
C30 C 0.3708(2) 0.4627(4) 0.4811(3) 0.0158(12) Uani 1 1 d . . .
C31 C 0.4124(2) 0.5186(4) 0.4895(3) 0.0207(12) Uani 1 1 d . . .
H31 H 0.4354 0.5316 0.5343 0.025 Uiso 1 1 calc R . .
C32 C 0.4196(2) 0.5545(4) 0.4320(3) 0.0285(14) Uani 1 1 d . . .
H32 H 0.4475 0.5929 0.4376 0.034 Uiso 1 1 calc R . .
C33 C 0.3870(2) 0.5356(4) 0.3667(3) 0.0275(14) Uani 1 1 d . . .
H33 H 0.3925 0.5607 0.3276 0.033 Uiso 1 1 calc R . .
C34 C 0.3471(3) 0.4811(4) 0.3586(4) 0.0242(15) Uani 1 1 d . . .
H34 H 0.3247 0.4678 0.3136 0.029 Uiso 1 1 calc R . .
C35 C 0.3385(2) 0.4440(4) 0.4156(3) 0.0239(13) Uani 1 1 d . . .
H35 H 0.3103 0.4060 0.4092 0.029 Uiso 1 1 calc R . .
C36 C 0.3102(2) 0.3334(4) 0.5258(3) 0.0185(12) Uani 1 1 d . . .
C37 C 0.3170(3) 0.2383(4) 0.5242(4) 0.0213(16) Uani 1 1 d . . .
H37 H 0.3493 0.2138 0.5359 0.026 Uiso 1 1 calc R . .
C38 C 0.2773(3) 0.1758(4) 0.5057(3) 0.0289(15) Uani 1 1 d . . .
H38 H 0.2827 0.1094 0.5053 0.035 Uiso 1 1 calc R . .
C39 C 0.2306(2) 0.2105(5) 0.4882(4) 0.0274(16) Uani 1 1 d . . .
H39 H 0.2034 0.1685 0.4767 0.033 Uiso 1 1 calc R . .
C40 C 0.2236(3) 0.3091(4) 0.4875(4) 0.0242(15) Uani 1 1 d . . .
H40 H 0.1912 0.3341 0.4734 0.029 Uiso 1 1 calc R . .
C41 C 0.2628(2) 0.3696(4) 0.5069(3) 0.0254(14) Uani 1 1 d . . .
H41 H 0.2577 0.4361 0.5074 0.030 Uiso 1 1 calc R . .
C1' C 0.0319(3) 0.7559(4) 0.7278(5) 0.035(2) Uani 1 1 d . . .
H1'1 H 0.0039 0.7346 0.6879 0.053 Uiso 1 1 calc R . .
H1'2 H 0.0466 0.8120 0.7151 0.053 Uiso 1 1 calc R . .
H1'3 H 0.0206 0.7721 0.7656 0.053 Uiso 1 1 calc R . .
C2' C 0.0696(2) 0.6774(4) 0.7505(3) 0.0214(13) Uani 1 1 d . . .
C3' C 0.1138(2) 0.7212(4) 0.8091(3) 0.0246(14) Uani 1 1 d . . .
H3'1 H 0.1008 0.7566 0.8400 0.030 Uiso 1 1 calc R . .
H3'2 H 0.1296 0.7679 0.7881 0.030 Uiso 1 1 calc R . .
C4' C 0.0830(2) 0.6508(4) 0.6869(3) 0.0220(13) Uani 1 1 d . . .
H4'1 H 0.0839 0.7102 0.6619 0.026 Uiso 1 1 calc R . .
H4'2 H 0.0559 0.6119 0.6559 0.026 Uiso 1 1 calc R . .
C5' C 0.0461(2) 0.5935(4) 0.7764(3) 0.0263(14) Uani 1 1 d . . .
H5'1 H 0.0122 0.5854 0.7434 0.032 Uiso 1 1 calc R . .
H5'2 H 0.0438 0.6124 0.8210 0.032 Uiso 1 1 calc R . .
C6' C 0.2171(2) 0.7118(4) 0.8952(4) 0.0195(15) Uani 1 1 d . . .
C7' C 0.2162(2) 0.8088(4) 0.8935(4) 0.0231(15) Uani 1 1 d . . .
H7' H 0.1862 0.8419 0.8727 0.028 Uiso 1 1 calc R . .
C8' C 0.2618(3) 0.8598(5) 0.9239(4) 0.0335(19) Uani 1 1 d . . .
H8' H 0.2617 0.9272 0.9239 0.040 Uiso 1 1 calc R . .
C9' C 0.3041(3) 0.8127(5) 0.9522(4) 0.0301(18) Uani 1 1 d . . .
H9' H 0.3338 0.8471 0.9718 0.036 Uiso 1 1 calc R . .
C10' C 0.3049(2) 0.7146(5) 0.9533(4) 0.0306(17) Uani 1 1 d . . .
H10' H 0.3352 0.6822 0.9733 0.037 Uiso 1 1 calc R . .
C11' C 0.2630(2) 0.6646(5) 0.9261(4) 0.0239(16) Uani 1 1 d . . .
H11' H 0.2640 0.5973 0.9276 0.029 Uiso 1 1 calc R . .
C12' C 0.1469(2) 0.6215(4) 0.9409(3) 0.0250(14) Uani 1 1 d . . .
C13' C 0.1274(2) 0.6912(5) 0.9698(3) 0.0297(15) Uani 1 1 d . . .
H13' H 0.1211 0.7522 0.9492 0.036 Uiso 1 1 calc R . .
C14' C 0.1169(2) 0.6736(5) 1.0282(4) 0.0398(17) Uani 1 1 d . . .
H14' H 0.1041 0.7229 1.0481 0.048 Uiso 1 1 calc R . .
C15' C 0.1247(3) 0.5854(5) 1.0580(4) 0.0413(18) Uani 1 1 d . . .
H15' H 0.1163 0.5729 1.0974 0.050 Uiso 1 1 calc R . .
C16' C 0.1446(4) 0.5162(6) 1.0308(4) 0.054(3) Uani 1 1 d . . .
H16' H 0.1514 0.4556 1.0521 0.065 Uiso 1 1 calc R . .
C17' C 0.1549(3) 0.5343(5) 0.9713(3) 0.0383(17) Uani 1 1 d . . .
H17' H 0.1678 0.4849 0.9516 0.046 Uiso 1 1 calc R . .
C18' C 0.0608(2) 0.4209(4) 0.8567(3) 0.0263(14) Uani 1 1 d . . .
C19' C 0.0226(2) 0.4517(5) 0.8779(3) 0.0314(15) Uani 1 1 d . . .
H19' H 0.0018 0.5025 0.8550 0.038 Uiso 1 1 calc R . .
C20' C 0.0160(3) 0.4053(5) 0.9340(4) 0.0426(18) Uani 1 1 d . . .
H20' H -0.0089 0.4264 0.9503 0.051 Uiso 1 1 calc R . .
C21' C 0.0448(3) 0.3309(5) 0.9651(4) 0.0462(19) Uani 1 1 d . . .
H21' H 0.0401 0.3005 1.0030 0.055 Uiso 1 1 calc R . .
C22' C 0.0814(3) 0.2986(5) 0.9419(4) 0.0411(18) Uani 1 1 d . . .
H22' H 0.1010 0.2456 0.9636 0.049 Uiso 1 1 calc R . .
C23' C 0.0893(2) 0.3426(5) 0.8881(3) 0.0330(15) Uani 1 1 d . . .
H23' H 0.1141 0.3201 0.8722 0.040 Uiso 1 1 calc R . .
C24' C 0.0431(2) 0.4056(4) 0.7122(3) 0.0218(13) Uani 1 1 d . . .
C25' C -0.0027(2) 0.4264(4) 0.6649(3) 0.0265(14) Uani 1 1 d . . .
H25' H -0.0194 0.4819 0.6705 0.032 Uiso 1 1 calc R . .
C26' C -0.0246(2) 0.3667(4) 0.6091(3) 0.0269(14) Uani 1 1 d . . .
H26' H -0.0555 0.3828 0.5756 0.032 Uiso 1 1 calc R . .
C27' C -0.0014(2) 0.2845(5) 0.6024(3) 0.0286(14) Uani 1 1 d . . .
H27' H -0.0170 0.2425 0.5653 0.034 Uiso 1 1 calc R . .
C28' C 0.0447(3) 0.2624(5) 0.6496(5) 0.0305(19) Uani 1 1 d . . .
H28' H 0.0608 0.2057 0.6449 0.037 Uiso 1 1 calc R . .
C29' C 0.0667(2) 0.3238(4) 0.7033(3) 0.0260(14) Uani 1 1 d . . .
H29' H 0.0987 0.3099 0.7348 0.031 Uiso 1 1 calc R . .
C30' C 0.1303(2) 0.5427(4) 0.6127(3) 0.0213(13) Uani 1 1 d . . .
C31' C 0.0910(2) 0.4847(4) 0.5810(3) 0.0253(13) Uani 1 1 d . . .
H31' H 0.0691 0.4700 0.6042 0.030 Uiso 1 1 calc R . .
C32' C 0.0821(2) 0.4462(4) 0.5157(3) 0.0292(14) Uani 1 1 d . . .
H32' H 0.0546 0.4066 0.4945 0.035 Uiso 1 1 calc R . .
C33' C 0.1151(2) 0.4677(4) 0.4822(3) 0.0305(15) Uani 1 1 d . . .
H33' H 0.1101 0.4421 0.4380 0.037 Uiso 1 1 calc R . .
C34' C 0.1550(2) 0.5268(4) 0.5141(4) 0.0269(16) Uani 1 1 d . . .
H34' H 0.1772 0.5417 0.4914 0.032 Uiso 1 1 calc R . .
C35' C 0.1623(2) 0.5633(4) 0.5776(3) 0.0258(14) Uani 1 1 d . . .
H35' H 0.1897 0.6035 0.5987 0.031 Uiso 1 1 calc R . .
C36' C 0.1886(2) 0.6757(4) 0.7165(3) 0.0240(14) Uani 1 1 d . . .
C37' C 0.1805(3) 0.7730(5) 0.7043(4) 0.0265(16) Uani 1 1 d . . .
H37' H 0.1481 0.7957 0.6813 0.032 Uiso 1 1 calc R . .
C38' C 0.2190(3) 0.8362(5) 0.7254(4) 0.0311(16) Uani 1 1 d . . .
H38' H 0.2129 0.9024 0.7196 0.037 Uiso 1 1 calc R . .
C39' C 0.2670(3) 0.8026(5) 0.7553(4) 0.0325(18) Uani 1 1 d . . .
H39' H 0.2936 0.8462 0.7682 0.039 Uiso 1 1 calc R . .
C40' C 0.2760(3) 0.7096(5) 0.7661(4) 0.0271(16) Uani 1 1 d . . .
H40' H 0.3088 0.6875 0.7864 0.033 Uiso 1 1 calc R . .
C41' C 0.2369(2) 0.6450(5) 0.7474(3) 0.0286(15) Uani 1 1 d . . .
H41' H 0.2435 0.5792 0.7558 0.034 Uiso 1 1 calc R . .
C1S C 0.2814(2) 0.6801(4) 0.6048(3) 0.0199(13) Uani 1 1 d . . .
C2S C 0.2535(3) 0.7661(4) 0.5832(4) 0.0239(17) Uani 1 1 d . . .
H2S1 H 0.2760 0.8193 0.5869 0.036 Uiso 1 1 calc R . .
H2S2 H 0.2343 0.7780 0.6127 0.036 Uiso 1 1 calc R . .
H2S3 H 0.2313 0.7596 0.5353 0.036 Uiso 1 1 calc R . .
C1S' C 0.2217(2) 0.3311(4) 0.8258(3) 0.0231(14) Uani 1 1 d . . .
C2S' C 0.2487(3) 0.2424(4) 0.8324(5) 0.032(2) Uani 1 1 d . . .
H2S4 H 0.2804 0.2477 0.8703 0.048 Uiso 1 1 calc R . .
H2S5 H 0.2542 0.2294 0.7894 0.048 Uiso 1 1 calc R . .
H2S6 H 0.2297 0.1906 0.8420 0.048 Uiso 1 1 calc R . .
Cu1 Cu 0.34626(3) 0.50224(5) 0.64470(4) 0.0179(2) Uani 1 1 d . . .
Cu1' Cu 0.15470(3) 0.50530(6) 0.79964(4) 0.0208(3) Uani 1 1 d . . .
F1 F 0.42550(17) 0.9474(3) 0.6889(3) 0.0680(16) Uani 1 1 d . . .
F2 F 0.37732(18) 1.0581(4) 0.6167(3) 0.0817(18) Uani 1 1 d . . .
F3 F 0.3637(3) 0.8927(6) 0.5912(5) 0.0514(16) Uani 0.50 1 d PU . .
F4 F 0.3149(3) 0.9848(6) 0.6221(5) 0.0491(17) Uani 0.50 1 d PU . .
F5 F 0.3766(3) 1.0356(6) 0.7129(4) 0.0425(17) Uani 0.50 1 d PU . .
F6 F 0.3613(3) 0.8784(6) 0.6965(5) 0.0519(17) Uani 0.50 1 d PU . .
F1' F 0.1862(4) 0.0260(7) 0.8162(6) 0.059(2) Uani 0.50 1 d PU . .
F2' F 0.0701(4) 0.0624(9) 0.7518(5) 0.044(2) Uani 0.50 1 d PU . .
F3' F 0.1094(4) 0.0670(7) 0.6961(5) 0.058(2) Uani 0.50 1 d PU . .
F4' F 0.1418(3) 0.1595(6) 0.7879(5) 0.0525(18) Uani 0.50 1 d PU . .
F5' F 0.1599(4) 0.0348(7) 0.8568(5) 0.0629(17) Uani 0.50 1 d PU . .
F6' F 0.1238(4) -0.0619(7) 0.7687(5) 0.060(2) Uani 0.50 1 d PU . .
F3B F 0.3912(4) 0.9371(7) 0.5821(5) 0.058(2) Uani 0.50 1 d PU . .
F4B F 0.3172(3) 0.9648(6) 0.5800(5) 0.0526(18) Uani 0.50 1 d PU . .
F5B F 0.3435(3) 0.9819(6) 0.6935(5) 0.0535(16) Uani 0.50 1 d PU . .
F6B F 0.3610(3) 0.8470(5) 0.6438(5) 0.0509(18) Uani 0.50 1 d PU . .
F1B' F 0.1853(3) 0.0366(6) 0.7702(5) 0.0483(19) Uani 0.50 1 d PU . .
F2B' F 0.0825(4) 0.0572(10) 0.7879(6) 0.052(2) Uani 0.50 1 d PU . .
F3B' F 0.1367(3) 0.1237(7) 0.7362(5) 0.0555(18) Uani 0.50 1 d PU . .
F4B' F 0.1322(4) 0.1242(7) 0.8389(6) 0.066(2) Uani 0.50 1 d PU . .
F5B' F 0.1185(3) -0.0332(6) 0.8349(5) 0.0507(17) Uani 0.50 1 d PU . .
F6B' F 0.1221(4) -0.0464(8) 0.7325(5) 0.055(2) Uani 0.50 1 d PU . .
N1S N 0.30326(17) 0.6113(3) 0.6217(2) 0.0212(11) Uani 1 1 d . . .
N1S' N 0.19964(18) 0.3983(4) 0.8199(2) 0.0230(11) Uani 1 1 d . . .
P1 P 0.33804(5) 0.36800(10) 0.70022(7) 0.0172(3) Uani 1 1 d . . .
P2 P 0.42559(5) 0.52634(10) 0.71136(8) 0.0180(4) Uani 1 1 d . . .
P3 P 0.35990(5) 0.42081(10) 0.55863(7) 0.0170(3) Uani 1 1 d . . .
P4 P 0.36986(6) 0.96126(12) 0.64630(10) 0.0328(4) Uani 1 1 d . . .
P1' P 0.16201(6) 0.63910(10) 0.86284(8) 0.0213(4) Uani 1 1 d . . .
P2' P 0.07623(6) 0.47787(11) 0.78811(8) 0.0214(4) Uani 1 1 d . . .
P3' P 0.14103(5) 0.58625(10) 0.69990(7) 0.0203(4) Uani 1 1 d . . .
P4' P 0.13000(7) 0.04627(12) 0.78043(10) 0.0332(4) Uani 1 1 d . . .

loop_
_atom_site_aniso_label
_atom_site_aniso_U_11
_atom_site_aniso_U_22
_atom_site_aniso_U_33
_atom_site_aniso_U_23
_atom_site_aniso_U_13
_atom_site_aniso_U_12
C1 0.015(4) 0.029(3) 0.009(4) -0.001(2) 0.008(3) 0.003(2)
C2 0.017(3) 0.017(3) 0.021(3) 0.001(2) 0.008(2) 0.002(2)
C3 0.020(3) 0.023(3) 0.016(3) 0.003(3) 0.009(3) 0.002(3)
C4 0.018(3) 0.014(3) 0.019(3) 0.004(2) 0.003(2) 0.004(2)
C5 0.015(3) 0.020(3) 0.019(3) -0.001(2) 0.007(2) 0.000(2)
C6 0.022(4) 0.031(3) 0.010(3) -0.003(3) 0.009(3) -0.005(3)
C7 0.029(4) 0.019(3) 0.031(4) 0.006(3) 0.017(4) 0.003(3)
C8 0.043(5) 0.023(3) 0.046(5) -0.002(3) 0.025(4) -0.007(3)
C9 0.025(4) 0.039(4) 0.041(5) -0.004(4) 0.016(4) -0.014(3)
C10 0.015(4) 0.043(4) 0.032(5) -0.003(3) 0.004(3) 0.002(3)
C11 0.021(4) 0.021(3) 0.021(4) 0.003(3) 0.003(3) 0.000(3)
C12 0.015(3) 0.026(3) 0.017(3) -0.002(2) 0.011(2) -0.006(2)
C13 0.023(3) 0.032(3) 0.026(3) 0.000(3) 0.013(3) 0.004(3)
C14 0.033(3) 0.041(4) 0.021(3) 0.007(3) 0.014(3) 0.004(3)
C15 0.033(4) 0.041(4) 0.025(3) -0.004(3) 0.016(3) -0.007(3)
C16 0.031(4) 0.027(3) 0.028(4) -0.007(3) 0.013(3) -0.010(3)
C17 0.025(3) 0.019(3) 0.031(4) -0.003(3) 0.009(3) -0.005(2)
C18 0.017(3) 0.024(3) 0.018(3) -0.004(2) 0.009(2) -0.006(2)
C19 0.030(3) 0.030(3) 0.019(3) 0.000(3) 0.008(3) -0.004(3)
C20 0.041(4) 0.044(4) 0.022(3) -0.003(3) 0.008(3) -0.014(3)
C21 0.055(5) 0.038(4) 0.025(4) -0.009(3) 0.019(3) -0.022(4)
C22 0.037(4) 0.029(4) 0.045(4) -0.011(3) 0.024(3) -0.007(3)
C23 0.023(3) 0.023(3) 0.033(4) -0.006(3) 0.008(3) -0.005(3)
C24 0.019(3) 0.019(3) 0.017(3) -0.004(2) 0.002(2) 0.000(2)
C25 0.018(3) 0.023(3) 0.023(3) -0.008(2) 0.003(3) -0.003(2)
C26 0.016(3) 0.029(3) 0.028(3) -0.005(3) 0.007(3) 0.000(2)
C27 0.020(3) 0.036(4) 0.022(3) -0.004(3) 0.012(3) -0.006(3)
C28 0.029(4) 0.024(3) 0.015(4) 0.002(2) 0.010(4) 0.003(2)
C29 0.015(3) 0.025(3) 0.020(3) 0.001(2) 0.005(2) 0.001(2)
C30 0.022(3) 0.016(3) 0.011(3) -0.001(2) 0.008(2) 0.006(2)
C31 0.020(3) 0.023(3) 0.022(3) 0.002(3) 0.010(3) 0.005(2)
C32 0.029(3) 0.025(3) 0.034(4) 0.003(3) 0.015(3) 0.002(3)
C33 0.037(4) 0.026(3) 0.025(3) 0.002(3) 0.017(3) 0.003(3)
C34 0.032(4) 0.023(3) 0.021(4) 0.003(3) 0.013(3) 0.003(3)
C35 0.033(4) 0.016(3) 0.026(3) -0.005(3) 0.014(3) -0.001(3)
C36 0.019(3) 0.024(3) 0.014(3) 0.001(2) 0.009(3) -0.001(2)
C37 0.013(3) 0.028(3) 0.019(4) -0.001(3) 0.000(3) 0.002(2)
C38 0.039(4) 0.024(3) 0.023(4) 0.001(3) 0.010(3) -0.003(3)
C39 0.018(4) 0.033(4) 0.027(4) -0.004(3) 0.002(3) -0.008(3)
C40 0.018(3) 0.029(3) 0.027(4) -0.001(3) 0.010(3) -0.001(3)
C41 0.023(3) 0.025(3) 0.025(3) 0.000(3) 0.006(3) 0.003(3)
C1' 0.037(5) 0.028(4) 0.045(7) -0.001(3) 0.019(5) 0.010(3)
C2' 0.028(3) 0.024(3) 0.017(3) 0.003(2) 0.014(3) 0.002(3)
C3' 0.020(3) 0.027(3) 0.030(4) 0.008(3) 0.013(3) 0.005(3)
C4' 0.020(3) 0.025(3) 0.020(3) 0.004(2) 0.007(3) 0.003(2)
C5' 0.026(3) 0.037(4) 0.018(3) -0.002(3) 0.010(3) 0.005(3)
C6' 0.016(3) 0.026(3) 0.017(4) -0.005(3) 0.006(3) -0.002(3)
C7' 0.020(4) 0.031(3) 0.018(4) 0.004(3) 0.006(3) 0.004(3)
C8' 0.045(5) 0.026(4) 0.037(5) -0.005(3) 0.024(4) -0.015(3)
C9' 0.033(4) 0.034(4) 0.028(4) -0.003(3) 0.017(4) -0.010(3)
C10' 0.013(4) 0.055(5) 0.021(4) 0.000(4) 0.002(3) 0.003(3)
C11' 0.028(4) 0.023(3) 0.023(4) -0.003(3) 0.013(3) -0.001(3)
C12' 0.020(3) 0.030(3) 0.021(3) -0.001(3) 0.003(3) -0.009(3)
C13' 0.026(3) 0.043(4) 0.020(3) 0.007(3) 0.007(3) 0.013(3)
C14' 0.030(4) 0.067(5) 0.027(4) -0.001(4) 0.016(3) 0.010(3)
C15' 0.038(4) 0.059(5) 0.024(4) -0.002(4) 0.009(3) -0.021(4)
C16' 0.081(7) 0.037(4) 0.034(5) 0.016(4) 0.008(5) -0.010(4)
C17' 0.044(4) 0.047(4) 0.024(4) -0.002(3) 0.012(3) 0.003(3)
C18' 0.024(3) 0.030(3) 0.025(3) -0.004(3) 0.009(3) -0.011(3)
C19' 0.033(4) 0.031(3) 0.036(4) -0.004(3) 0.020(3) -0.004(3)
C20' 0.048(5) 0.054(5) 0.035(4) -0.009(4) 0.026(4) -0.011(4)
C21' 0.055(5) 0.055(5) 0.031(4) 0.015(3) 0.019(4) -0.010(4)
C22' 0.039(4) 0.054(5) 0.032(4) 0.012(3) 0.015(3) -0.007(4)
C23' 0.030(4) 0.036(4) 0.031(4) 0.005(3) 0.009(3) -0.002(3)
C24' 0.022(3) 0.028(3) 0.018(3) 0.002(2) 0.010(3) -0.007(3)
C25' 0.025(3) 0.023(3) 0.035(4) -0.005(3) 0.015(3) 0.000(2)
C26' 0.024(3) 0.030(3) 0.025(3) 0.000(3) 0.006(3) 0.000(3)
C27' 0.030(4) 0.031(4) 0.027(4) -0.009(3) 0.013(3) -0.006(3)
C28' 0.022(4) 0.032(4) 0.044(6) -0.004(3) 0.021(4) 0.002(3)
C29' 0.024(3) 0.036(4) 0.021(3) 0.005(3) 0.011(3) 0.004(3)
C30' 0.025(3) 0.018(3) 0.022(3) 0.004(2) 0.010(3) 0.008(2)
C31' 0.029(3) 0.027(3) 0.026(3) 0.004(3) 0.017(3) -0.001(3)
C32' 0.037(4) 0.027(3) 0.024(3) 0.000(3) 0.012(3) -0.001(3)
C33' 0.041(4) 0.032(3) 0.022(3) 0.004(3) 0.015(3) 0.017(3)
C34' 0.028(4) 0.026(3) 0.037(4) 0.008(3) 0.023(3) 0.005(3)
C35' 0.025(3) 0.026(3) 0.034(4) 0.003(3) 0.021(3) 0.005(3)
C36' 0.020(3) 0.039(4) 0.018(3) 0.001(3) 0.013(3) -0.004(3)
C37' 0.030(4) 0.035(4) 0.018(4) 0.003(3) 0.013(3) 0.006(3)
C38' 0.035(4) 0.025(3) 0.040(4) 0.003(3) 0.021(4) -0.004(3)
C39' 0.033(4) 0.042(4) 0.030(4) -0.015(3) 0.020(3) -0.021(3)
C40' 0.021(4) 0.038(4) 0.026(4) -0.001(3) 0.013(3) -0.003(3)
C41' 0.032(4) 0.031(4) 0.024(4) 0.003(3) 0.012(3) 0.002(3)
C1S 0.018(3) 0.026(3) 0.018(3) -0.007(2) 0.009(2) -0.005(3)
C2S 0.023(4) 0.029(3) 0.021(4) 0.004(3) 0.008(3) 0.008(3)
C1S' 0.020(3) 0.034(4) 0.017(3) 0.002(3) 0.008(2) 0.005(3)
C2S' 0.032(5) 0.032(4) 0.033(5) 0.010(3) 0.012(4) 0.014(3)
Cu1 0.0167(6) 0.0176(5) 0.0190(5) 0.0004(3) 0.0059(4) 0.0025(3)
Cu1' 0.0197(6) 0.0236(5) 0.0205(6) 0.0014(4) 0.0089(4) 0.0011(4)
F1 0.037(3) 0.059(3) 0.078(4) 0.005(3) -0.016(3) -0.001(2)
F2 0.053(3) 0.061(3) 0.114(5) 0.040(3) 0.009(3) -0.011(2)
F3 0.046(3) 0.043(3) 0.060(3) -0.011(3) 0.012(3) 0.005(3)
F4 0.042(3) 0.039(3) 0.064(4) -0.006(3) 0.017(3) 0.018(3)
F5 0.052(4) 0.034(4) 0.040(4) -0.006(3) 0.015(3) 0.018(3)
F6 0.051(3) 0.040(3) 0.064(4) 0.017(3) 0.019(3) -0.006(3)
F1' 0.043(3) 0.054(3) 0.073(4) 0.010(4) 0.011(4) 0.007(3)
F2' 0.012(5) 0.065(4) 0.051(6) 0.031(6) 0.007(5) 0.010(4)
F3' 0.069(5) 0.055(5) 0.045(4) 0.018(4) 0.015(4) 0.017(4)
F4' 0.044(3) 0.038(3) 0.071(4) -0.001(3) 0.015(3) 0.015(3)
F5' 0.063(3) 0.060(3) 0.058(4) 0.006(3) 0.012(3) 0.015(3)
F6' 0.067(4) 0.048(4) 0.058(5) 0.012(4) 0.015(4) 0.005(3)
F3B 0.070(5) 0.056(4) 0.057(4) -0.003(4) 0.035(4) 0.014(4)
F4B 0.046(3) 0.039(3) 0.061(4) -0.003(3) 0.004(3) 0.008(3)
F5B 0.056(3) 0.052(3) 0.056(3) 0.001(3) 0.025(3) 0.018(3)
F6B 0.041(3) 0.029(3) 0.071(4) 0.009(3) 0.006(3) -0.005(3)
F1B' 0.036(4) 0.050(4) 0.070(5) 0.003(4) 0.031(4) 0.011(3)
F2B' 0.014(5) 0.083(5) 0.064(7) 0.032(7) 0.020(5) 0.014(4)
F3B' 0.049(4) 0.058(4) 0.063(4) 0.029(3) 0.024(3) 0.013(3)
F4B' 0.069(4) 0.051(4) 0.067(4) -0.011(3) 0.010(3) 0.009(3)
F5B' 0.058(4) 0.048(3) 0.053(4) 0.018(3) 0.028(3) 0.012(3)
F6B' 0.068(4) 0.063(5) 0.046(5) -0.021(4) 0.035(5) 0.011(4)
N1S 0.019(3) 0.025(3) 0.019(3) -0.001(2) 0.006(2) 0.003(2)
N1S' 0.019(3) 0.032(3) 0.017(3) 0.002(2) 0.007(2) 0.005(2)
P1 0.0166(8) 0.0180(7) 0.0175(8) 0.0004(6) 0.0067(6) -0.0006(6)
P2 0.0154(8) 0.0191(7) 0.0171(8) -0.0025(6) 0.0027(6) 0.0007(6)
P3 0.0164(8) 0.0194(7) 0.0152(8) -0.0001(6) 0.0056(6) 0.0000(6)
P4 0.0249(10) 0.0244(9) 0.0466(11) 0.0025(8) 0.0095(8) 0.0032(7)
P1' 0.0217(9) 0.0241(8) 0.0191(8) -0.0013(6) 0.0085(6) -0.0009(6)
P2' 0.0207(9) 0.0260(8) 0.0198(9) -0.0007(7) 0.0101(7) -0.0039(6)
P3' 0.0212(9) 0.0238(8) 0.0189(8) 0.0014(6) 0.0105(7) 0.0005(6)
P4' 0.0301(11) 0.0289(10) 0.0356(10) 0.0015(7) 0.0058(8) 0.0011(7)

loop_
_atom_type_symbol
_atom_type_description
_atom_type_scat_dispersion_real
_atom_type_scat_dispersion_imag
_atom_type_scat_source
C C 0.0181 0.0091 'International Tables Vol C Tables 4.2.6.8 and 6.1.1.4'
H H 0.0000 0.0000 'International Tables Vol C Tables 4.2.6.8 and 6.1.1.4'
F F 0.0727 0.0534 'International Tables Vol C Tables 4.2.6.8 and 6.1.1.4'
P P 0.2955 0.4335 'International Tables Vol C Tables 4.2.6.8 and 6.1.1.4'
Cu Cu -1.9646 0.5888 'International Tables Vol C Tables 4.2.6.8 and 6.1.1.4'
N N 0.0311 0.0180 'International Tables Vol C Tables 4.2.6.8 and 6.1.1.4'

loop_
_geom_angle_atom_site_label_1
_geom_angle_atom_site_label_2
_geom_angle_atom_site_label_3
_geom_angle
_geom_angle_site_symmetry_1
_geom_angle_site_symmetry_3
_geom_angle_publ_flag
C1 C2 C3 106.5(5) . . ?
C1 C2 C4 105.5(5) . . ?
C3 C2 C4 111.7(5) . . ?
C1 C2 C5 106.1(5) . . ?
C3 C2 C5 112.5(4) . . ?
C4 C2 C5 113.9(4) . . ?
C2 C3 P1 117.8(4) . . ?
C2 C4 P2 116.8(4) . . ?
C2 C5 P3 118.5(4) . . ?
C11 C6 C7 119.3(5) . . ?
C11 C6 P1 116.9(5) . . ?
C7 C6 P1 123.8(4) . . ?
C8 C7 C6 120.3(6) . . ?
C7 C8 C9 120.2(6) . . ?
C10 C9 C8 120.3(6) . . ?
C9 C10 C11 119.2(6) . . ?
C6 C11 C10 120.5(6) . . ?
C13 C12 C17 119.2(5) . . ?
C13 C12 P1 123.2(4) . . ?
C17 C12 P1 117.5(5) . . ?
C12 C13 C14 120.8(6) . . ?
C13 C14 C15 120.0(6) . . ?
C16 C15 C14 118.8(6) . . ?
C17 C16 C15 120.7(6) . . ?
C16 C17 C12 120.4(6) . . ?
C19 C18 C23 119.6(6) . . ?
C19 C18 P2 124.1(5) . . ?
C23 C18 P2 116.4(4) . . ?
C18 C19 C20 119.9(6) . . ?
C19 C20 C21 119.9(6) . . ?
C22 C21 C20 120.1(6) . . ?
C21 C22 C23 119.7(6) . . ?
C22 C23 C18 120.8(6) . . ?
C25 C24 C29 118.7(5) . . ?
C25 C24 P2 125.6(4) . . ?
C29 C24 P2 115.7(4) . . ?
C26 C25 C24 120.4(6) . . ?
C25 C26 C27 121.0(5) . . ?
C28 C27 C26 119.3(6) . . ?
C27 C28 C29 120.3(6) . . ?
C28 C29 C24 120.4(6) . . ?
C35 C30 C31 119.2(5) . . ?
C35 C30 P3 122.0(4) . . ?
C31 C30 P3 118.7(4) . . ?
C32 C31 C30 119.2(6) . . ?
C33 C32 C31 121.2(6) . . ?
C34 C33 C32 119.5(6) . . ?
C33 C34 C35 120.9(6) . . ?
C30 C35 C34 119.9(6) . . ?
C37 C36 C41 119.6(6) . . ?
C37 C36 P3 124.7(5) . . ?
C41 C36 P3 115.5(4) . . ?
C36 C37 C38 121.1(6) . . ?
C39 C38 C37 119.8(6) . . ?
C38 C39 C40 118.9(6) . . ?
C41 C40 C39 120.7(6) . . ?
C40 C41 C36 119.8(6) . . ?
C1' C2' C3' 105.2(5) . . ?
C1' C2' C4' 106.6(6) . . ?
C3' C2' C4' 111.9(5) . . ?
C1' C2' C5' 107.7(5) . . ?
C3' C2' C5' 112.1(5) . . ?
C4' C2' C5' 112.6(5) . . ?
C2' C3' P1' 117.6(4) . . ?
C2' C4' P3' 119.2(4) . . ?
C2' C5' P2' 118.4(4) . . ?
C7' C6' C11' 119.0(5) . . ?
C7' C6' P1' 123.2(4) . . ?
C11' C6' P1' 117.8(5) . . ?
C6' C7' C8' 118.7(6) . . ?
C9' C8' C7' 120.4(6) . . ?
C8' C9' C10' 120.7(6) . . ?
C11' C10' C9' 120.6(6) . . ?
C10' C11' C6' 120.6(6) . . ?
C17' C12' C13' 118.2(6) . . ?
C17' C12' P1' 118.2(5) . . ?
C13' C12' P1' 123.6(5) . . ?
C14' C13' C12' 120.8(6) . . ?
C15' C14' C13' 120.5(7) . . ?
C16' C15' C14' 119.4(7) . . ?
C15' C16' C17' 119.8(7) . . ?
C12' C17' C16' 121.2(7) . . ?
C23' C18' C19' 120.3(6) . . ?
C23' C18' P2' 116.2(5) . . ?
C19' C18' P2' 123.5(5) . . ?
C18' C19' C20' 118.3(6) . . ?
C21' C20' C19' 120.5(7) . . ?
C20' C21' C22' 120.7(7) . . ?
C23' C22' C21' 120.3(7) . . ?
C22' C23' C18' 119.8(7) . . ?
C25' C24' C29' 118.8(6) . . ?
C25' C24' P2' 125.1(5) . . ?
C29' C24' P2' 116.1(4) . . ?
C24' C25' C26' 120.4(6) . . ?
C27' C26' C25' 119.9(6) . . ?
C26' C27' C28' 120.4(6) . . ?
C29' C28' C27' 119.1(6) . . ?
C28' C29' C24' 121.3(6) . . ?
C31' C30' C35' 118.0(6) . . ?
C31' C30' P3' 119.7(4) . . ?
C35' C30' P3' 122.2(5) . . ?
C30' C31' C32' 122.2(6) . . ?
C31' C32' C33' 118.3(6) . . ?
C34' C33' C32' 119.7(6) . . ?
C35' C34' C33' 120.3(6) . . ?
C34' C35' C30' 121.4(6) . . ?
C41' C36' C37' 117.8(6) . . ?
C41' C36' P3' 116.8(5) . . ?
C37' C36' P3' 125.3(5) . . ?
C38' C37' C36' 120.6(6) . . ?
C37' C38' C39' 119.8(6) . . ?
C40' C39' C38' 120.8(6) . . ?
C39' C40' C41' 119.9(6) . . ?
C36' C41' C40' 121.0(6) . . ?
N1S C1S C2S 179.5(8) . . ?
N1S' C1S' C2S' 178.0(7) . . ?
N1S Cu1 P2 117.68(15) . . ?
N1S Cu1 P1 127.70(15) . . ?
P2 Cu1 P1 94.81(6) . . ?
N1S Cu1 P3 119.08(14) . . ?
P2 Cu1 P3 97.50(6) . . ?
P1 Cu1 P3 93.32(6) . . ?
N1S' Cu1' P2' 118.15(16) . . ?
N1S' Cu1' P1' 127.13(16) . . ?
P2' Cu1' P1' 95.02(6) . . ?
N1S' Cu1' P3' 118.27(15) . . ?
P2' Cu1' P3' 98.47(6) . . ?
P1' Cu1' P3' 93.44(6) . . ?
F3B F3 F6B 134.7(11) . . ?
F3B F3 P4 82.0(7) . . ?
F6B F3 P4 72.3(6) . . ?
F3B F3 F4B 104.0(9) . . ?
F6B F3 F4B 97.7(8) . . ?
P4 F3 F4B 64.4(5) . . ?
F4B F4 F5B 138.7(11) . . ?
F4B F4 P4 80.2(9) . . ?
F5B F4 P4 59.7(5) . . ?
F5B F5 P4 58.7(5) . . ?
F6B F6 F5B 115.3(8) . . ?
F6B F6 P4 68.3(6) . . ?
F5B F6 P4 55.1(4) . . ?
F1B' F1' F5' 143.0(12) . . ?
F1B' F1' P4' 81.1(9) . . ?
F5' F1' P4' 62.8(6) . . ?
F2B' F2' P4' 61.9(14) . . ?
F3B' F3' P4' 59.6(6) . . ?
F3B' F3' F6B' 108.4(8) . . ?
P4' F3' F6B' 56.2(4) . . ?
F3B' F4' F4B' 127.3(10) . . ?
F3B' F4' P4' 61.8(6) . . ?
F4B' F4' P4' 66.4(6) . . ?
F1' F5' F4B' 108.0(9) . . ?
F1' F5' F5B' 109.6(9) . . ?
F4B' F5' F5B' 99.3(8) . . ?
F1' F5' P4' 66.2(6) . . ?
F4B' F5' P4' 65.6(6) . . ?
F5B' F5' P4' 69.3(5) . . ?
F6B' F6' F5B' 146.5(16) . . ?
F6B' F6' P4' 80.7(13) . . ?
F5B' F6' P4' 68.4(6) . . ?
F3 F3B P4 58.5(6) . . ?
F4 F4B F3 112.4(10) . . ?
F4 F4B P4 65.8(8) . . ?
F3 F4B P4 52.4(4) . . ?
F5 F5B F4 116.2(9) . . ?
F5 F5B P4 78.1(7) . . ?
F4 F5B P4 64.0(5) . . ?
F5 F5B F6 111.6(8) . . ?
F4 F5B F6 97.6(7) . . ?
P4 F5B F6 65.8(5) . . ?
F6 F6B F3 127.9(9) . . ?
F6 F6B P4 69.5(6) . . ?
F3 F6B P4 58.6(5) . . ?
F1' F1B' P4' 65.2(8) . . ?
F2' F2B' P4' 92.6(17) . . ?
F2' F2B' F5B' 131(2) . . ?
P4' F2B' F5B' 64.5(5) . . ?
F2' F2B' F4B' 126(2) . . ?
P4' F2B' F4B' 60.3(5) . . ?
F5B' F2B' F4B' 81.2(6) . . ?
F4' F3B' F3' 139.5(11) . . ?
F4' F3B' P4' 75.2(7) . . ?
F3' F3B' P4' 75.1(6) . . ?
F4' F4B' F5' 106.2(9) . . ?
F4' F4B' P4' 67.0(6) . . ?
F5' F4B' P4' 58.7(5) . . ?
F4' F4B' F2B' 95.0(8) . . ?
F5' F4B' F2B' 87.3(7) . . ?
P4' F4B' F2B' 51.2(5) . . ?
F5' F5B' F6' 96.8(8) . . ?
F5' F5B' P4' 56.5(5) . . ?
F6' F5B' P4' 57.3(5) . . ?
F5' F5B' F2B' 87.8(7) . . ?
F6' F5B' F2B' 85.4(7) . . ?
P4' F5B' F2B' 50.3(4) . . ?
F6' F6B' P4' 71.3(12) . . ?
F6' F6B' F3' 127.7(15) . . ?
P4' F6B' F3' 59.1(5) . . ?
C1S N1S Cu1 172.2(5) . . ?
C1S' N1S' Cu1' 172.2(5) . . ?
C6 P1 C12 100.7(3) . . ?
C6 P1 C3 105.2(3) . . ?
C12 P1 C3 104.2(3) . . ?
C6 P1 Cu1 124.6(2) . . ?
C12 P1 Cu1 113.92(18) . . ?
C3 P1 Cu1 106.31(18) . . ?
C24 P2 C18 103.1(2) . . ?
C24 P2 C4 108.3(3) . . ?
C18 P2 C4 104.2(3) . . ?
C24 P2 Cu1 113.09(19) . . ?
C18 P2 Cu1 120.77(19) . . ?
C4 P2 Cu1 106.67(18) . . ?
C5 P3 C36 106.6(3) . . ?
C5 P3 C30 100.7(2) . . ?
C36 P3 C30 104.4(2) . . ?
C5 P3 Cu1 104.94(18) . . ?
C36 P3 Cu1 107.13(19) . . ?
C30 P3 Cu1 131.04(17) . . ?
F3 P4 F5B 134.7(6) . . ?
F3 P4 F4 93.6(5) . . ?
F5B P4 F4 56.3(5) . . ?
F3 P4 F2 105.6(5) . . ?
F5B P4 F2 105.7(4) . . ?
F4 P4 F2 87.5(4) . . ?
F3 P4 F1 100.1(4) . . ?
F5B P4 F1 109.3(4) . . ?
F4 P4 F1 165.2(5) . . ?
F2 P4 F1 94.1(3) . . ?
F3 P4 F6B 49.1(5) . . ?
F5B P4 F6B 95.9(5) . . ?
F4 P4 F6B 94.0(5) . . ?
F2 P4 F6B 154.7(5) . . ?
F1 P4 F6B 90.8(4) . . ?
F3 P4 F6 91.3(5) . . ?
F5B P4 F6 59.1(5) . . ?
F4 P4 F6 89.2(5) . . ?
F2 P4 F6 163.0(5) . . ?
F1 P4 F6 85.0(4) . . ?
F6B P4 F6 42.2(4) . . ?
F3 P4 F4B 63.2(5) . . ?
F5B P4 F4B 89.9(5) . . ?
F4 P4 F4B 34.0(4) . . ?
F2 P4 F4B 82.1(4) . . ?
F1 P4 F4B 160.7(5) . . ?
F6B P4 F4B 85.0(4) . . ?
F6 P4 F4B 104.1(5) . . ?
F3 P4 F5 176.8(5) . . ?
F5B P4 F5 43.1(4) . . ?
F4 P4 F5 86.5(5) . . ?
F2 P4 F5 77.6(4) . . ?
F1 P4 F5 79.5(4) . . ?
F6B P4 F5 127.7(5) . . ?
F6 P4 F5 85.5(5) . . ?
F4B P4 F5 117.7(4) . . ?
F3 P4 F3B 39.4(4) . . ?
F5B P4 F3B 170.8(5) . . ?
F4 P4 F3B 114.7(5) . . ?
F2 P4 F3B 73.8(4) . . ?
F1 P4 F3B 79.8(4) . . ?
F6B P4 F3B 82.8(5) . . ?
F6 P4 F3B 122.5(5) . . ?
F4B P4 F3B 81.0(5) . . ?
F5 P4 F3B 143.1(5) . . ?
C6' P1' C12' 102.0(3) . . ?
C6' P1' C3' 104.6(3) . . ?
C12' P1' C3' 104.2(3) . . ?
C6' P1' Cu1' 124.9(2) . . ?
C12' P1' Cu1' 113.3(2) . . ?
C3' P1' Cu1' 106.0(2) . . ?
C18' P2' C5' 104.9(3) . . ?
C18' P2' C24' 103.0(3) . . ?
C5' P2' C24' 107.4(3) . . ?
C18' P2' Cu1' 121.1(2) . . ?
C5' P2' Cu1' 106.4(2) . . ?
C24' P2' Cu1' 113.10(19) . . ?
C36' P3' C30' 105.8(3) . . ?
C36' P3' C4' 106.4(3) . . ?
C30' P3' C4' 101.1(3) . . ?
C36' P3' Cu1' 107.5(2) . . ?
C30' P3' Cu1' 130.27(18) . . ?
C4' P3' Cu1' 103.59(19) . . ?
F2B' P4' F3B' 109.1(6) . . ?
F2B' P4' F5' 96.6(6) . . ?
F3B' P4' F5' 124.8(6) . . ?
F2B' P4' F6' 93.4(7) . . ?
F3B' P4' F6' 131.4(6) . . ?
F5' P4' F6' 93.0(5) . . ?
F2B' P4' F1' 147.5(6) . . ?
F3B' P4' F1' 94.7(5) . . ?
F5' P4' F1' 51.0(5) . . ?
F6' P4' F1' 86.5(6) . . ?
F2B' P4' F6B' 102.7(7) . . ?
F3B' P4' F6B' 103.6(6) . . ?
F5' P4' F6B' 117.5(5) . . ?
F6' P4' F6B' 28.1(4) . . ?
F1' P4' F6B' 92.3(6) . . ?
F2B' P4' F4B' 68.6(7) . . ?
F3B' P4' F4B' 89.2(6) . . ?
F5' P4' F4B' 55.7(5) . . ?
F6' P4' F4B' 139.3(6) . . ?
F1' P4' F4B' 90.7(5) . . ?
F6B' P4' F4B' 166.5(6) . . ?
F2B' P4' F4' 93.5(7) . . ?
F3B' P4' F4' 43.0(5) . . ?
F5' P4' F4' 88.9(5) . . ?
F6' P4' F4' 172.6(6) . . ?
F1' P4' F4' 89.1(5) . . ?
F6B' P4' F4' 146.5(6) . . ?
F4B' P4' F4' 46.6(5) . . ?
F2B' P4' F2' 25.5(5) . . ?
F3B' P4' F2' 91.8(5) . . ?
F5' P4' F2' 122.1(6) . . ?
F6' P4' F2' 91.7(6) . . ?
F1' P4' F2' 172.7(6) . . ?
F6B' P4' F2' 89.4(6) . . ?
F4B' P4' F2' 86.1(6) . . ?
F4' P4' F2' 93.4(5) . . ?
F2B' P4' F3' 95.3(5) . . ?
F3B' P4' F3' 45.3(5) . . ?
F5' P4' F3' 167.0(6) . . ?
F6' P4' F3' 91.6(5) . . ?
F1' P4' F3' 117.3(6) . . ?
F6B' P4' F3' 64.7(5) . . ?
F4B' P4' F3' 124.9(5) . . ?
F4' P4' F3' 85.1(5) . . ?
F2' P4' F3' 69.9(5) . . ?
F2B' P4' F1B' 178.2(6) . . ?
F3B' P4' F1B' 69.1(5) . . ?
F5' P4' F1B' 84.5(5) . . ?
F6' P4' F1B' 87.9(5) . . ?
F1' P4' F1B' 33.8(4) . . ?
F6B' P4' F1B' 78.0(5) . . ?
F4B' P4' F1B' 111.1(5) . . ?
F4' P4' F1B' 85.1(4) . . ?
F2' P4' F1B' 153.3(5) . . ?
F3' P4' F1B' 83.5(5) . . ?
F2B' P4' F5B' 65.3(5) . . ?
F3B' P4' F5B' 173.2(5) . . ?
F5' P4' F5B' 54.2(5) . . ?
F6' P4' F5B' 54.4(5) . . ?
F1' P4' F5B' 89.1(5) . . ?
F6B' P4' F5B' 81.9(5) . . ?
F4B' P4' F5B' 85.0(5) . . ?
F4' P4' F5B' 131.6(5) . . ?
F2' P4' F5B' 84.1(5) . . ?
F3' P4' F5B' 136.9(5) . . ?
F1B' P4' F5B' 116.5(4) . . ?

loop_
_geom_bond_atom_site_label_1
_geom_bond_atom_site_label_2
_geom_bond_distance
_geom_bond_site_symmetry_2
_geom_bond_publ_flag
C1 C2 1.536(8) . ?
C2 C3 1.553(7) . ?
C2 C4 1.553(7) . ?
C2 C5 1.565(8) . ?
C3 P1 1.852(6) . ?
C4 P2 1.861(5) . ?
C5 P3 1.837(5) . ?
C6 C11 1.352(9) . ?
C6 C7 1.425(9) . ?
C6 P1 1.826(6) . ?
C7 C8 1.338(9) . ?
C8 C9 1.411(10) . ?
C9 C10 1.356(10) . ?
C10 C11 1.418(9) . ?
C12 C13 1.370(8) . ?
C12 C17 1.378(8) . ?
C12 P1 1.848(5) . ?
C13 C14 1.386(9) . ?
C14 C15 1.386(9) . ?
C15 C16 1.383(9) . ?
C16 C17 1.378(9) . ?
C18 C19 1.374(8) . ?
C18 C23 1.398(8) . ?
C18 P2 1.838(6) . ?
C19 C20 1.391(9) . ?
C20 C21 1.402(10) . ?
C21 C22 1.372(10) . ?
C22 C23 1.377(9) . ?
C24 C25 1.388(8) . ?
C24 C29 1.402(8) . ?
C24 P2 1.822(6) . ?
C25 C26 1.378(8) . ?
C26 C27 1.384(9) . ?
C27 C28 1.381(9) . ?
C28 C29 1.386(9) . ?
C30 C35 1.377(8) . ?
C30 C31 1.405(8) . ?
C30 P3 1.847(5) . ?
C31 C32 1.379(9) . ?
C32 C33 1.378(9) . ?
C33 C34 1.353(9) . ?
C34 C35 1.397(9) . ?
C36 C37 1.357(8) . ?
C36 C41 1.393(8) . ?
C36 P3 1.839(6) . ?
C37 C38 1.395(9) . ?
C38 C39 1.369(10) . ?
C39 C40 1.405(10) . ?
C40 C41 1.367(9) . ?
C1' C2' 1.513(9) . ?
C2' C3' 1.551(9) . ?
C2' C4' 1.553(8) . ?
C2' C5' 1.554(8) . ?
C3' P1' 1.857(6) . ?
C4' P3' 1.854(6) . ?
C5' P2' 1.826(6) . ?
C6' C7' 1.367(9) . ?
C6' C11' 1.426(9) . ?
C6' P1' 1.822(6) . ?
C7' C8' 1.443(9) . ?
C8' C9' 1.338(10) . ?
C9' C10' 1.384(10) . ?
C10' C11' 1.348(9) . ?
C12' C17' 1.364(10) . ?
C12' C13' 1.375(9) . ?
C12' P1' 1.842(6) . ?
C13' C14' 1.375(9) . ?
C14' C15' 1.371(10) . ?
C15' C16' 1.356(11) . ?
C16' C17' 1.396(10) . ?
C18' C23' 1.396(9) . ?
C18' C19' 1.404(9) . ?
C18' P2' 1.825(6) . ?
C19' C20' 1.410(9) . ?
C20' C21' 1.356(10) . ?
C21' C22' 1.394(10) . ?
C22' C23' 1.367(9) . ?
C24' C25' 1.378(8) . ?
C24' C29' 1.390(8) . ?
C24' P2' 1.837(6) . ?
C25' C26' 1.391(8) . ?
C26' C27' 1.374(9) . ?
C27' C28' 1.388(10) . ?
C28' C29' 1.377(10) . ?
C30' C31' 1.370(8) . ?
C30' C35' 1.404(8) . ?
C30' P3' 1.830(6) . ?
C31' C32' 1.397(9) . ?
C32' C33' 1.404(9) . ?
C33' C34' 1.392(10) . ?
C34' C35' 1.360(9) . ?
C36' C41' 1.394(9) . ?
C36' C37' 1.399(9) . ?
C36' P3' 1.815(6) . ?
C37' C38' 1.377(10) . ?
C38' C39' 1.397(10) . ?
C39' C40' 1.341(11) . ?
C40' C41' 1.401(9) . ?
C1S N1S 1.145(7) . ?
C1S C2S 1.440(9) . ?
C1S' N1S' 1.128(8) . ?
C1S' C2S' 1.457(9) . ?
Cu1 N1S 1.934(5) . ?
Cu1 P2 2.2599(17) . ?
Cu1 P1 2.2730(16) . ?
Cu1 P3 2.2755(16) . ?
Cu1' N1S' 1.944(5) . ?
Cu1' P2' 2.2481(18) . ?
Cu1' P1' 2.2646(17) . ?
Cu1' P3' 2.2729(17) . ?
F1 P4 1.560(5) . ?
F2 P4 1.544(5) . ?
F3 F3B 1.086(12) . ?
F3 F6B 1.293(13) . ?
F3 P4 1.459(9) . ?
F3 F4B 1.643(12) . ?
F4 F4B 0.943(11) . ?
F4 F5B 1.421(13) . ?
F4 P4 1.536(9) . ?
F5 F5B 1.181(12) . ?
F5 P4 1.690(8) . ?
F6 F6B 1.178(12) . ?
F6 F5B 1.544(12) . ?
F6 P4 1.642(8) . ?
F1' F1B' 0.959(12) . ?
F1' F5' 1.330(14) . ?
F1' P4' 1.566(10) . ?
F2' F2B' 0.711(12) . ?
F2' P4' 1.649(10) . ?
F3' F3B' 1.223(13) . ?
F3' P4' 1.664(9) . ?
F3' F6B' 1.752(14) . ?
F4' F3B' 1.149(13) . ?
F4' F4B' 1.287(14) . ?
F4' P4' 1.629(9) . ?
F5' F4B' 1.472(12) . ?
F5' F5B' 1.481(13) . ?
F5' P4' 1.523(10) . ?
F6' F6B' 0.767(11) . ?
F6' F5B' 1.494(14) . ?
F6' P4' 1.545(11) . ?
F3B P4 1.694(9) . ?
F4B P4 1.659(9) . ?
F5B P4 1.476(9) . ?
F6B P4 1.629(8) . ?
F1B' P4' 1.705(8) . ?
F2B' P4' 1.456(11) . ?
F2B' F5B' 1.719(13) . ?
F2B' F4B' 1.739(16) . ?
F3B' P4' 1.485(8) . ?
F4B' P4' 1.622(10) . ?
F5B' P4' 1.708(8) . ?
F6B' P4' 1.610(9) . ?
